data_2015611
loop_
_publ_author_name
'Wardell, Solange M. S. V.'
'Vasconcelos, Thatyana R. A.'
'de Souza, Marcus V. N.'
'Wardell, James L.'
'Low, John N.'
'Glidewell, Christopher'

_publ_section_title
;
 Four substituted benzohydrazides: hydrogen-bonded structures in one,
 two and three dimensions
;
_journal_coeditor_code GG3041
_journal_issue 10
_journal_name_full 'Acta Crystallographica Section C'
_journal_page_first o618
_journal_page_last o624
_journal_paper_doi 10.1107/S0108270106034974
_journal_volume 62
_journal_year 2006
_chemical_formula_iupac 'C7 H8 Cl N3 O, H2 O'
_chemical_formula_moiety 'C7 H8 Cl N3 O, H2 O'
_chemical_formula_sum 'C7 H10 Cl N3 O2'
_chemical_formula_weight 203.63
_chemical_name_systematic
;
4-Amino-2-chlorobenzohydrazide monohydrate
;
_space_group_IT_number 14
_symmetry_cell_setting monoclinic
_symmetry_space_group_name_Hall '-P 2ybc'
_symmetry_space_group_name_H-M 'P 1 21/c 1'
_atom_sites_solution_hydrogens geom
_atom_sites_solution_primary direct
_atom_sites_solution_secondary difmap
_cell_angle_alpha 90.00
_cell_angle_beta 112.02(6)
_cell_angle_gamma 90.00
_cell_formula_units_Z 4
_cell_length_a 11.1667(4)
_cell_length_b 6.9936(3)
_cell_length_c 12.7105(4)
_cell_measurement_reflns_used 2203
_cell_measurement_temperature 120(2)
_cell_measurement_theta_max 27.48
_cell_measurement_theta_min 2.91
_cell_volume 920.2(4)
_computing_cell_refinement 'DENZO (Otwinowski & Minor, 1997) and COLLECT'
_computing_data_collection 'COLLECT (Hooft, 1999)'
_computing_data_reduction 'DENZO and COLLECT'
_computing_molecular_graphics 'PLATON (Spek, 2003)'
_computing_publication_material 'SHELXL97 and PRPKAPPA (Ferguson, 1999)'
_computing_structure_refinement 'OSCAIL and SHELXL97 (Sheldrick, 1997)'
_computing_structure_solution 'OSCAIL (McArdle, 2003) and SHELXS97 (Sheldrick, 1997)'
_diffrn_ambient_temperature 120(2)
_diffrn_detector_area_resol_mean 9.091
_diffrn_measured_fraction_theta_full 0.995
_diffrn_measured_fraction_theta_max 0.995
_diffrn_measurement_device_type 'Bruker--Nonius KappaCCD'
_diffrn_measurement_method '\f and \w scans'
_diffrn_radiation_monochromator graphite
_diffrn_radiation_source 'Bruker-Nonius FR591 rotating anode'
_diffrn_radiation_type 'Mo K\a'
_diffrn_radiation_wavelength 0.71073
_diffrn_reflns_av_R_equivalents 0.0390
_diffrn_reflns_av_sigmaI/netI 0.0355
_diffrn_reflns_limit_h_max 14
_diffrn_reflns_limit_h_min -14
_diffrn_reflns_limit_k_max 9
_diffrn_reflns_limit_k_min -9
_diffrn_reflns_limit_l_max 16
_diffrn_reflns_limit_l_min -16
_diffrn_reflns_number 10045
_diffrn_reflns_theta_full 27.52
_diffrn_reflns_theta_max 27.52
_diffrn_reflns_theta_min 3.28
_diffrn_standards_decay_% 0
_exptl_absorpt_coefficient_mu 0.386
_exptl_absorpt_correction_T_max 0.977
_exptl_absorpt_correction_T_min 0.874
_exptl_absorpt_correction_type multi-scan
_exptl_absorpt_process_details '(SADABS; Sheldrick, 2003)'
_exptl_crystal_colour yellow
_exptl_crystal_density_diffrn 1.470
_exptl_crystal_density_method 'not measured'
_exptl_crystal_description lath
_exptl_crystal_F_000 424
_exptl_crystal_size_max 0.36
_exptl_crystal_size_mid 0.18
_exptl_crystal_size_min 0.06
_refine_diff_density_max 0.254
_refine_diff_density_min -0.286
_refine_ls_extinction_method none
_refine_ls_goodness_of_fit_ref 1.059
_refine_ls_hydrogen_treatment constr
_refine_ls_matrix_type full
_refine_ls_number_parameters 121
_refine_ls_number_reflns 2113
_refine_ls_number_restraints 0
_refine_ls_restrained_S_all 1.059
_refine_ls_R_factor_all 0.0492
_refine_ls_R_factor_gt 0.0350
_refine_ls_shift/su_max 0.001
_refine_ls_shift/su_mean 0.000
_refine_ls_structure_factor_coef Fsqd
_refine_ls_weighting_details 'w=1/[\s^2^(Fo^2^)+(0.0431P)^2^+0.3314P] where P=(Fo^2^+2Fc^2^)/3'
_refine_ls_weighting_scheme calc
_refine_ls_wR_factor_gt 0.0840
_refine_ls_wR_factor_ref 0.0905
_reflns_number_gt 1700
_reflns_number_total 2113
_reflns_threshold_expression I>2\s(I)
_cod_data_source_file gg3041.cif
_cod_data_source_block III
_cod_original_sg_symbol_H-M 'P 21/c'
_cod_database_code 2015611
_cod_database_fobs_code 2015611

loop_
_symmetry_equiv_pos_as_xyz
'x, y, z'
'-x, y+1/2, -z+1/2'
'-x, -y, -z'
'x, -y+1/2, z+1/2'

loop_
_atom_site_type_symbol
_atom_site_label
_atom_site_fract_x
_atom_site_fract_y
_atom_site_fract_z
_atom_site_U_iso_or_equiv
_atom_site_adp_type
_atom_site_calc_flag
_atom_site_refinement_flags
_atom_site_occupancy
C C1 0.65533(14) 0.7254(2) 0.64723(12) 0.0160(3) Uani d . 1
C C2 0.62344(15) 0.6112(2) 0.72297(12) 0.0161(3) Uani d . 1
Cl Cl2 0.74464(4) 0.53465(6) 0.84824(3) 0.02303(14) Uani d . 1
C C3 0.49832(15) 0.5517(2) 0.70121(12) 0.0161(3) Uani d . 1
C C4 0.39897(14) 0.6070(2) 0.60043(13) 0.0159(3) Uani d . 1
N N4 0.27255(12) 0.54521(19) 0.57603(11) 0.0183(3) Uani d . 1
C C5 0.42930(15) 0.7172(2) 0.52236(13) 0.0175(3) Uani d . 1
C C6 0.55546(15) 0.7739(2) 0.54538(13) 0.0177(3) Uani d . 1
C C7 0.78903(15) 0.8011(2) 0.67535(12) 0.0169(3) Uani d . 1
O O1 0.84095(11) 0.91309(17) 0.75535(9) 0.0224(3) Uani d . 1
N N1 0.84701(13) 0.7400(2) 0.60755(12) 0.0214(3) Uani d . 1
N N2 0.97075(13) 0.8042(2) 0.61668(12) 0.0258(3) Uani d . 1
O O1W 1.05034(11) 0.73568(18) 0.92768(10) 0.0284(3) Uani d . 1
H H3 0.4799 0.4736 0.7545 0.021 Uiso calc R 1
H H4A 0.2148 0.6279 0.5350 0.022 Uiso d R 1
H H4B 0.2561 0.5021 0.6413 0.022 Uiso d R 1
H H5 0.3630 0.7536 0.4529 0.023 Uiso calc R 1
H H6 0.5745 0.8474 0.4907 0.023 Uiso calc R 1
H H1 0.8083 0.6666 0.5537 0.026 Uiso d R 1
H H2A 1.0313 0.7487 0.6799 0.031 Uiso d R 1
H H2B 0.9730 0.9215 0.6288 0.031 Uiso d R 1
H H1W 0.9959 0.7983 0.8750 0.043 Uiso d R 1
H H2W 1.0165 0.7207 0.9785 0.043 Uiso d R 1

loop_
_atom_site_aniso_label
_atom_site_aniso_U_11
_atom_site_aniso_U_22
_atom_site_aniso_U_33
_atom_site_aniso_U_12
_atom_site_aniso_U_13
_atom_site_aniso_U_23
C1 0.0155(8) 0.0161(8) 0.0182(7) -0.0002(6) 0.0083(6) -0.0024(6)
C2 0.0169(8) 0.0147(7) 0.0167(7) 0.0016(6) 0.0065(6) -0.0017(6)
Cl2 0.0184(2) 0.0276(2) 0.0204(2) -0.00095(16) 0.00407(16) 0.00689(16)
C3 0.0190(8) 0.0149(7) 0.0170(7) -0.0006(6) 0.0096(6) 0.0000(6)
C4 0.0147(8) 0.0142(7) 0.0206(7) -0.0006(6) 0.0084(6) -0.0048(6)
N4 0.0134(7) 0.0213(7) 0.0209(6) -0.0007(5) 0.0073(5) 0.0003(6)
C5 0.0170(8) 0.0185(8) 0.0164(7) 0.0024(6) 0.0054(6) 0.0003(6)
C6 0.0203(8) 0.0175(8) 0.0179(7) 0.0012(6) 0.0102(6) 0.0009(6)
C7 0.0177(8) 0.0179(8) 0.0154(7) -0.0004(6) 0.0065(6) 0.0024(6)
O1 0.0221(6) 0.0261(6) 0.0202(6) -0.0060(5) 0.0093(5) -0.0062(5)
N1 0.0150(7) 0.0290(8) 0.0227(7) -0.0074(6) 0.0098(6) -0.0073(6)
N2 0.0175(7) 0.0339(9) 0.0277(8) -0.0070(6) 0.0104(6) -0.0048(7)
O1W 0.0206(6) 0.0384(7) 0.0259(6) -0.0027(5) 0.0083(5) 0.0007(5)

loop_
_atom_type_symbol
_atom_type_description
_atom_type_scat_dispersion_real
_atom_type_scat_dispersion_imag
_atom_type_scat_source
C C 0.0033 0.0016 'International Tables Vol C Tables 4.2.6.8 and 6.1.1.4'
H H 0.0000 0.0000 'International Tables Vol C Tables 4.2.6.8 and 6.1.1.4'
Cl Cl 0.1484 0.1585 'International Tables Vol C Tables 4.2.6.8 and 6.1.1.4'
N N 0.0061 0.0033 'International Tables Vol C Tables 4.2.6.8 and 6.1.1.4'
O O 0.0106 0.0060 'International Tables Vol C Tables 4.2.6.8 and 6.1.1.4'

loop_
_geom_angle_atom_site_label_1
_geom_angle_atom_site_label_2
_geom_angle_atom_site_label_3
_geom_angle
_geom_angle_publ_flag
C2 C1 C6 117.16(14) no
C2 C1 C7 121.84(14) no
C6 C1 C7 120.93(14) no
C3 C2 C1 122.29(15) no
C3 C2 Cl2 118.07(12) no
C1 C2 Cl2 119.62(12) no
C2 C3 C4 119.66(15) no
C2 C3 H3 120.2 no
C4 C3 H3 120.2 no
C5 C4 N4 120.55(14) no
C5 C4 C3 118.93(14) no
N4 C4 C3 120.45(14) no
C4 N4 H4A 112.7 no
C4 N4 H4B 114.2 no
H4A N4 H4B 112.5 no
C6 C5 C4 120.46(15) no
C6 C5 H5 119.8 no
C4 C5 H5 119.8 no
C5 C6 C1 121.43(15) no
C5 C6 H6 119.3 no
C1 C6 H6 119.3 no
O1 C7 N1 122.88(15) no
O1 C7 C1 122.46(14) no
N1 C7 C1 114.66(14) no
C7 N1 N2 122.91(14) no
C7 N1 H1 120.1 no
N2 N1 H1 116.9 no
N1 N2 H2A 108.2 no
N1 N2 H2B 106.7 no
H2A N2 H2B 107.0 no
H1W O1W H2W 105.6 no

loop_
_geom_bond_atom_site_label_1
_geom_bond_atom_site_label_2
_geom_bond_distance
_geom_bond_publ_flag
C1 C2 1.396(2) no
C1 C6 1.397(2) no
C1 C7 1.495(2) no
C2 C3 1.383(2) no
C2 Cl2 1.7428(19) no
C3 C4 1.398(2) no
C3 H3 0.95 no
C4 C5 1.395(2) no
C4 N4 1.395(2) no
N4 H4A 0.88 no
N4 H4B 0.96 no
C5 C6 1.385(2) no
C5 H5 0.95 no
C6 H6 0.95 no
C7 O1 1.2416(19) no
C7 N1 1.328(2) no
N1 N2 1.4157(19) no
N1 H1 0.83 no
N2 H2A 0.92 no
N2 H2B 0.83 no
O1W H1W 0.84 no
O1W H2W 0.87 no

loop_
_geom_hbond_atom_site_label_D
_geom_hbond_atom_site_label_H
_geom_hbond_atom_site_label_A
_geom_hbond_site_symmetry_A
_geom_hbond_distance_DH
_geom_hbond_distance_HA
_geom_hbond_distance_DA
_geom_hbond_angle_DHA
_geom_hbond_publ_flag
O1W H1W O1 . 0.84 1.99 2.822(2) 169 y
O1W H2W N2 4_565 0.87 2.01 2.871(2) 170 y
N1 H1 N4 3_666 0.83 2.15 2.978(2) 173 y
N2 H2B O1W 2_756 0.83 2.30 3.063(2) 153 y
N4 H4A O1W 4_464 0.88 2.07 2.924(2) 166 y
N4 H4B O1 2_646 0.96 2.09 3.015(2) 161 y

loop_
_geom_torsion_atom_site_label_1
_geom_torsion_atom_site_label_2
_geom_torsion_atom_site_label_3
_geom_torsion_atom_site_label_4
_geom_torsion
_geom_torsion_publ_flag
C6 C1 C2 C3 -1.8(2) no
C7 C1 C2 C3 175.34(14) no
C6 C1 C2 Cl2 176.60(11) no
C7 C1 C2 Cl2 -6.2(2) no
C1 C2 C3 C4 -0.2(2) no
Cl2 C2 C3 C4 -178.68(11) no
C2 C3 C4 C5 1.8(2) no
C2 C3 C4 N4 178.74(14) no
N4 C4 C5 C6 -178.19(14) no
C3 C4 C5 C6 -1.2(2) no
C4 C5 C6 C1 -0.9(2) no
C2 C1 C6 C5 2.4(2) no
C7 C1 C6 C5 -174.82(14) no
C2 C1 C7 O1 -63.0(2) no
C6 C1 C7 O1 114.06(17) no
C2 C1 C7 N1 117.46(16) no
C6 C1 C7 N1 -65.5(2) no
O1 C7 N1 N2 -3.2(2) no
C1 C7 N1 N2 176.31(14) no

loop_
_cod_related_entry_id
_cod_related_entry_database
_cod_related_entry_code
1 ChemSpider 21133398
